data_1502764
loop_
_publ_author_name
'Das, Amrita'
'Jana, Atish Dipankar'
'Seth, Saikat Kumar'
'Dey, Biswajit'
'Choudhury, Somnath Ray'
'Kar, Tanusree'
'Mukhopadhyay, Subrata'
'Singh, N. Jiten'
'Hwang, In-Chul'
'Kim, Kwang S.'

_publ_section_title
;
 Intriguing pi(+)-pi Interaction in crystal packing.
;
_journal_issue 12
_journal_name_full 'The journal of physical chemistry. B'
_journal_page_first 4166
_journal_page_last 4170
_journal_paper_doi 10.1021/jp910129u
_journal_volume 114
_journal_year 2010
_chemical_formula_sum 'C22 H23 Br2 N3 O3'
_chemical_formula_weight 537.25
_chemical_name_systematic
;
 ?
;
_space_group_IT_number 2
_symmetry_cell_setting triclinic
_symmetry_space_group_name_Hall '-P 1'
_symmetry_space_group_name_H-M 'P -1'
_atom_sites_solution_hydrogens 'difference fourier and geometrically idealized positions'
_atom_sites_solution_primary direct
_atom_sites_solution_secondary difmap
_audit_creation_method SHELXL-97
_cell_angle_alpha 104.279(8)
_cell_angle_beta 106.169(10)
_cell_angle_gamma 105.466(11)
_cell_formula_units_Z 2
_cell_length_a 8.2416(10)
_cell_length_b 11.2464(14)
_cell_length_c 13.9496(19)
_cell_measurement_reflns_used 1800
_cell_measurement_temperature 150(2)
_cell_measurement_theta_max 25.5
_cell_measurement_theta_min 1.6
_cell_volume 1122.6(3)
_computing_cell_refinement 'BRUKER SMART APEX II'
_computing_data_collection 'BRUKER SMART APEX II'
_computing_data_reduction 'BRUKER AXS SAINT'
_computing_molecular_graphics 'ORTEP-3 for Windows (Version 1.06) and CAMERON'
_computing_publication_material 'SHELXL97 and PARST 95 (Nardelli, 1995)'
_computing_structure_refinement 'SHELXL-97 (Sheldrick, 1997)'
_computing_structure_solution 'SHELXS-97 (Sheldrick, 1990)'
_diffrn_ambient_temperature 150(2)
_diffrn_measured_fraction_theta_full 0.998
_diffrn_measured_fraction_theta_max 0.998
_diffrn_measurement_device_type 'BRUKER SMART APEX II CCD AREA DETECTOR'
_diffrn_measurement_method 'OMEGA SCAN'
_diffrn_radiation_monochromator graphite
_diffrn_radiation_source 'fine-focus sealed tube'
_diffrn_radiation_type MoK\a
_diffrn_radiation_wavelength 0.71073
_diffrn_reflns_av_R_equivalents 0.0587
_diffrn_reflns_av_sigmaI/netI 0.0721
_diffrn_reflns_limit_h_max 9
_diffrn_reflns_limit_h_min -9
_diffrn_reflns_limit_k_max 13
_diffrn_reflns_limit_k_min -13
_diffrn_reflns_limit_l_max 16
_diffrn_reflns_limit_l_min -16
_diffrn_reflns_number 9841
_diffrn_reflns_theta_full 25.00
_diffrn_reflns_theta_max 25.00
_diffrn_reflns_theta_min 1.62
_exptl_absorpt_coefficient_mu 3.639
_exptl_absorpt_correction_T_max 0.42
_exptl_absorpt_correction_T_min 0.35
_exptl_absorpt_correction_type multi-scan
_exptl_absorpt_process_details 'SADABS 2.10 (Sheldrick, 2003)'
_exptl_crystal_colour yellow
_exptl_crystal_density_diffrn 1.589
_exptl_crystal_density_meas ?
_exptl_crystal_density_method 'not measured'
_exptl_crystal_description Block
_exptl_crystal_F_000 540
_exptl_crystal_size_max 0.30
_exptl_crystal_size_mid 0.28
_exptl_crystal_size_min 0.24
_refine_diff_density_max 0.678
_refine_diff_density_min -0.848
_refine_diff_density_rms 0.089
_refine_ls_extinction_method none
_refine_ls_goodness_of_fit_ref 1.047
_refine_ls_hydrogen_treatment constr
_refine_ls_matrix_type full
_refine_ls_number_parameters 272
_refine_ls_number_reflns 3948
_refine_ls_number_restraints 0
_refine_ls_restrained_S_all 1.047
_refine_ls_R_factor_all 0.0771
_refine_ls_R_factor_gt 0.0496
_refine_ls_shift/su_max 0.000
_refine_ls_shift/su_mean 0.000
_refine_ls_structure_factor_coef Fsqd
_refine_ls_weighting_details 'calc w=1/[\s^2^(Fo^2^)+(0.0628P)^2^+0.0000P] where P=(Fo^2^+2Fc^2^)/3'
_refine_ls_weighting_scheme calc
_refine_ls_wR_factor_gt 0.1156
_refine_ls_wR_factor_ref 0.1261
_reflns_number_gt 2809
_reflns_number_total 3948
_reflns_threshold_expression >2sigma(I)
_cod_data_source_file jp910129u_si_003.cif
_cod_data_source_block br
_cod_depositor_comments
;
The following automatic conversions were performed:

'_symmetry_cell_setting' value 'Triclinic' changed to 'triclinic'
according to /home/saulius/struct/CIF-dictionaries/cif_core.dic
dictionary named 'cif_core.dic' version 2.4.2 from 2011-04-26.

Automatic conversion script
Id: cif_fix_values 1715 2011-07-08 13:25:40Z adriana 

The following automatic conversions were performed:

'_exptl_crystal_density_meas' value 'not measured' was changed to '?'
- the value is perceived as not measured.

Automatic conversion script
Id: cif_fix_values 3008 2015-01-20 13:52:24Z robertas 
;
_cod_original_cell_volume 1122.6(2)
_cod_original_sg_symbol_H-M P-1
_cod_database_code 1502764

loop_
_symmetry_equiv_pos_as_xyz
'x, y, z'
'-x, -y, -z'

loop_
_atom_site_label
_atom_site_type_symbol
_atom_site_fract_x
_atom_site_fract_y
_atom_site_fract_z
_atom_site_U_iso_or_equiv
_atom_site_adp_type
_atom_site_occupancy
_atom_site_symmetry_multiplicity
_atom_site_calc_flag
_atom_site_refinement_flags
C1 C 1.3708(6) 0.5793(5) 1.4360(4) 0.0527(12) Uani 1 1 d .
H1A H 1.2770 0.5034 1.4312 0.079 Uiso 1 1 calc R
H1B H 1.4489 0.6265 1.5091 0.079 Uiso 1 1 calc R
H1C H 1.4399 0.5518 1.3957 0.079 Uiso 1 1 calc R
O1 O 1.2915(4) 0.6624(3) 1.3943(2) 0.0485(8) Uani 1 1 d .
C2 C 1.1568(5) 0.6090(4) 1.2975(3) 0.0355(9) Uani 1 1 d .
C3 C 1.0726(5) 0.6930(4) 1.2661(3) 0.0403(10) Uani 1 1 d .
H3 H 1.1072 0.7782 1.3126 0.048 Uiso 1 1 calc R
C4 C 0.9396(5) 0.6513(4) 1.1677(3) 0.0357(9) Uani 1 1 d .
H4 H 0.8859 0.7090 1.1481 0.043 Uiso 1 1 calc R
C5 C 0.8831(5) 0.5230(4) 1.0962(3) 0.0296(8) Uani 1 1 d .
C6 C 0.9676(5) 0.4413(4) 1.1303(3) 0.0319(9) Uani 1 1 d .
H6 H 0.9319 0.3554 1.0847 0.038 Uiso 1 1 calc R
C7 C 1.1026(5) 0.4822(4) 1.2293(3) 0.0348(9) Uani 1 1 d .
H7 H 1.1560 0.4247 1.2494 0.042 Uiso 1 1 calc R
C8 C 0.7411(5) 0.4798(4) 0.9900(3) 0.0291(8) Uani 1 1 d .
C9 C 0.6655(5) 0.5658(4) 0.9561(3) 0.0315(9) Uani 1 1 d .
H9 H 0.7052 0.6527 1.0007 0.038 Uiso 1 1 calc R
C10 C 0.5317(5) 0.5232(4) 0.8567(3) 0.0298(8) Uani 1 1 d .
N1 N 0.4721(4) 0.4004(3) 0.7876(3) 0.0331(8) Uani 1 1 d .
C11 C 0.5473(5) 0.3177(4) 0.8196(3) 0.0296(8) Uani 1 1 d .
C12 C 0.6775(5) 0.3533(4) 0.9189(3) 0.0308(9) Uani 1 1 d .
H12 H 0.7228 0.2916 0.9380 0.037 Uiso 1 1 calc R
C13 C 0.4878(5) 0.1866(4) 0.7393(3) 0.0353(9) Uani 1 1 d .
N2 N 0.3512(5) 0.1587(4) 0.6483(3) 0.0460(9) Uani 1 1 d .
H2N H 0.3030 0.2168 0.6420 0.055 Uiso 1 1 calc R
Br1 Br 0.10636(6) 0.29310(5) 0.51583(4) 0.05281(19) Uani 1 1 d .
C14 C 0.2859(7) 0.0456(5) 0.5669(4) 0.0611(13) Uani 1 1 d .
H14 H 0.1904 0.0309 0.5055 0.073 Uiso 1 1 calc R
C15 C 0.3586(7) -0.0466(5) 0.5740(4) 0.0585(13) Uani 1 1 d .
H15 H 0.3127 -0.1261 0.5179 0.070 Uiso 1 1 calc R
C16 C 0.5004(7) -0.0237(5) 0.6639(4) 0.0537(12) Uani 1 1 d .
H16 H 0.5541 -0.0862 0.6681 0.064 Uiso 1 1 calc R
C17 C 0.5647(6) 0.0947(4) 0.7498(4) 0.0460(11) Uani 1 1 d .
H17 H 0.6577 0.1102 0.8125 0.055 Uiso 1 1 calc R
C18 C 0.4457(5) 0.6120(4) 0.8208(3) 0.0310(9) Uani 1 1 d .
C19 C 0.4860(6) 0.7399(4) 0.8791(3) 0.0417(10) Uani 1 1 d .
H19 H 0.5769 0.7787 0.9464 0.050 Uiso 1 1 calc R
C20 C 0.3902(6) 0.8119(4) 0.8371(4) 0.0513(12) Uani 1 1 d .
H20 H 0.4181 0.8995 0.8764 0.062 Uiso 1 1 calc R
C21 C 0.2566(6) 0.7552(5) 0.7395(4) 0.0489(12) Uani 1 1 d .
H21 H 0.1907 0.8027 0.7121 0.059 Uiso 1 1 calc R
C22 C 0.2203(5) 0.6289(4) 0.6824(3) 0.0434(11) Uani 1 1 d .
H22 H 0.1305 0.5891 0.6147 0.052 Uiso 1 1 calc R
N3 N 0.3140(4) 0.5615(3) 0.7236(2) 0.0360(8) Uani 1 1 d .
H3N H 0.2887 0.4812 0.6859 0.043 Uiso 1 1 calc R
O1W O 0.8641(6) 0.1194(4) 0.9730(3) 0.0906(13) Uani 1 1 d .
H1W1 H 0.9541 0.1164 0.9585 0.136 Uiso 1 1 d R
H2W1 H 0.8671 0.0925 1.0226 0.136 Uiso 1 1 d R
Br2 Br 0.15432(8) 0.04898(5) 0.85552(4) 0.0665(2) Uani 1 1 d .
O2W O 0.2456(6) 0.2221(4) 0.3017(4) 0.1056(15) Uani 1 1 d .
H1W2 H 0.2158 0.2499 0.3591 0.158 Uiso 1 1 d R
H2W2 H 0.1622 0.1357 0.2458 0.158 Uiso 1 1 d R

loop_
_atom_site_aniso_label
_atom_site_aniso_U_11
_atom_site_aniso_U_22
_atom_site_aniso_U_33
_atom_site_aniso_U_23
_atom_site_aniso_U_13
_atom_site_aniso_U_12
C1 0.050(3) 0.054(3) 0.040(3) 0.016(3) 0.000(2) 0.014(2)
O1 0.0454(17) 0.0411(19) 0.0349(17) -0.0004(15) -0.0056(14) 0.0128(15)
C2 0.032(2) 0.037(3) 0.028(2) 0.005(2) 0.0069(18) 0.009(2)
C3 0.047(2) 0.026(2) 0.039(3) 0.001(2) 0.011(2) 0.013(2)
C4 0.038(2) 0.029(2) 0.036(2) 0.007(2) 0.0081(19) 0.0155(19)
C5 0.032(2) 0.024(2) 0.029(2) 0.0047(18) 0.0104(18) 0.0102(18)
C6 0.034(2) 0.022(2) 0.030(2) 0.0014(18) 0.0086(18) 0.0071(18)
C7 0.037(2) 0.030(2) 0.034(2) 0.007(2) 0.0100(19) 0.014(2)
C8 0.029(2) 0.027(2) 0.028(2) 0.0048(18) 0.0115(17) 0.0096(18)
C9 0.036(2) 0.022(2) 0.028(2) -0.0016(18) 0.0081(18) 0.0105(18)
C10 0.029(2) 0.026(2) 0.027(2) -0.0002(19) 0.0087(17) 0.0082(18)
N1 0.0328(17) 0.031(2) 0.0314(19) 0.0067(17) 0.0095(15) 0.0108(16)
C11 0.028(2) 0.024(2) 0.031(2) 0.0047(18) 0.0098(17) 0.0070(17)
C12 0.034(2) 0.026(2) 0.032(2) 0.0077(19) 0.0105(18) 0.0137(19)
C13 0.036(2) 0.031(2) 0.033(2) 0.006(2) 0.0135(19) 0.0072(19)
N2 0.046(2) 0.036(2) 0.037(2) -0.0008(19) 0.0041(18) 0.0090(18)
Br1 0.0499(3) 0.0505(3) 0.0347(3) 0.0034(2) -0.0028(2) 0.0123(2)
C14 0.065(3) 0.042(3) 0.045(3) -0.008(3) 0.008(3) 0.006(3)
C15 0.067(3) 0.036(3) 0.048(3) -0.004(2) 0.011(3) 0.009(3)
C16 0.066(3) 0.031(3) 0.060(3) 0.010(3) 0.025(3) 0.017(2)
C17 0.054(3) 0.028(3) 0.054(3) 0.009(2) 0.021(2) 0.014(2)
C18 0.031(2) 0.029(2) 0.024(2) 0.0042(19) 0.0048(18) 0.0086(19)
C19 0.044(2) 0.033(3) 0.031(2) 0.000(2) -0.0011(19) 0.014(2)
C20 0.062(3) 0.028(3) 0.057(3) 0.007(2) 0.015(3) 0.022(2)
C21 0.049(3) 0.046(3) 0.059(3) 0.025(3) 0.015(2) 0.027(2)
C22 0.041(2) 0.050(3) 0.036(2) 0.015(2) 0.004(2) 0.020(2)
N3 0.0391(19) 0.0290(19) 0.032(2) 0.0037(16) 0.0085(16) 0.0118(16)
O1W 0.122(3) 0.092(3) 0.089(3) 0.042(3) 0.041(3) 0.073(3)
Br2 0.0863(4) 0.0385(3) 0.0690(4) 0.0069(3) 0.0242(3) 0.0293(3)
O2W 0.087(3) 0.094(3) 0.096(3) -0.010(3) 0.016(3) 0.031(3)

loop_
_atom_type_symbol
_atom_type_description
_atom_type_scat_dispersion_real
_atom_type_scat_dispersion_imag
_atom_type_scat_source
C C 0.0033 0.0016 'International Tables Vol C Tables 4.2.6.8 and 6.1.1.4'
H H 0.0000 0.0000 'International Tables Vol C Tables 4.2.6.8 and 6.1.1.4'
N N 0.0061 0.0033 'International Tables Vol C Tables 4.2.6.8 and 6.1.1.4'
O O 0.0106 0.0060 'International Tables Vol C Tables 4.2.6.8 and 6.1.1.4'
Br Br -0.2901 2.4595 'International Tables Vol C Tables 4.2.6.8 and 6.1.1.4'

loop_
_geom_angle_atom_site_label_1
_geom_angle_atom_site_label_2
_geom_angle_atom_site_label_3
_geom_angle
O1 C1 H1A 109.5
O1 C1 H1B 109.5
H1A C1 H1B 109.5
O1 C1 H1C 109.5
H1A C1 H1C 109.5
H1B C1 H1C 109.5
C2 O1 C1 118.6(3)
O1 C2 C7 125.0(4)
O1 C2 C3 115.6(4)
C7 C2 C3 119.3(4)
C4 C3 C2 120.8(4)
C4 C3 H3 119.6
C2 C3 H3 119.6
C3 C4 C5 121.0(3)
C3 C4 H4 119.5
C5 C4 H4 119.5
C6 C5 C4 116.8(3)
C6 C5 C8 122.7(3)
C4 C5 C8 120.5(3)
C7 C6 C5 122.7(4)
C7 C6 H6 118.6
C5 C6 H6 118.6
C2 C7 C6 119.3(4)
C2 C7 H7 120.4
C6 C7 H7 120.4
C12 C8 C9 116.5(3)
C12 C8 C5 122.2(3)
C9 C8 C5 121.3(3)
C10 C9 C8 120.4(3)
C10 C9 H9 119.8
C8 C9 H9 119.8
N1 C10 C9 122.7(3)
N1 C10 C18 116.1(3)
C9 C10 C18 121.2(3)
C10 N1 C11 116.9(3)
N1 C11 C12 123.1(3)
N1 C11 C13 115.4(3)
C12 C11 C13 121.4(3)
C8 C12 C11 120.3(3)
C8 C12 H12 119.8
C11 C12 H12 119.8
N2 C13 C17 118.5(4)
N2 C13 C11 116.5(3)
C17 C13 C11 124.9(4)
C14 N2 C13 123.6(4)
C14 N2 H2N 118.2
C13 N2 H2N 118.2
N2 C14 C15 119.6(5)
N2 C14 H14 120.2
C15 C14 H14 120.2
C14 C15 C16 119.9(5)
C14 C15 H15 120.0
C16 C15 H15 120.0
C15 C16 C17 119.7(4)
C15 C16 H16 120.2
C17 C16 H16 120.2
C13 C17 C16 118.7(4)
C13 C17 H17 120.7
C16 C17 H17 120.7
N3 C18 C19 117.5(3)
N3 C18 C10 117.2(3)
C19 C18 C10 125.3(3)
C18 C19 C20 119.6(4)
C18 C19 H19 120.2
C20 C19 H19 120.2
C21 C20 C19 120.4(4)
C21 C20 H20 119.8
C19 C20 H20 119.8
C22 C21 C20 119.2(4)
C22 C21 H21 120.4
C20 C21 H21 120.4
N3 C22 C21 119.6(4)
N3 C22 H22 120.2
C21 C22 H22 120.2
C22 N3 C18 123.7(3)
C22 N3 H3N 118.1
C18 N3 H3N 118.1
H1W1 O1W H2W1 107.3
H1W2 O2W H2W2 117.1

loop_
_geom_bond_atom_site_label_1
_geom_bond_atom_site_label_2
_geom_bond_distance
C1 O1 1.422(5)
C1 H1A 0.9600
C1 H1B 0.9600
C1 H1C 0.9600
O1 C2 1.351(5)
C2 C7 1.375(5)
C2 C3 1.397(5)
C3 C4 1.369(6)
C3 H3 0.9300
C4 C5 1.403(5)
C4 H4 0.9300
C5 C6 1.389(5)
C5 C8 1.475(5)
C6 C7 1.383(5)
C6 H6 0.9300
C7 H7 0.9300
C8 C12 1.378(5)
C8 C9 1.389(5)
C9 C10 1.381(5)
C9 H9 0.9300
C10 N1 1.340(5)
C10 C18 1.476(5)
N1 C11 1.344(4)
C11 C12 1.379(5)
C11 C13 1.471(5)
C12 H12 0.9300
C13 N2 1.341(5)
C13 C17 1.365(5)
N2 C14 1.334(6)
N2 H2N 0.8600
C14 C15 1.339(7)
C14 H14 0.9300
C15 C16 1.366(7)
C15 H15 0.9300
C16 C17 1.404(6)
C16 H16 0.9300
C17 H17 0.9300
C18 N3 1.346(4)
C18 C19 1.363(5)
C19 C20 1.393(5)
C19 H19 0.9300
C20 C21 1.355(6)
C20 H20 0.9300
C21 C22 1.351(6)
C21 H21 0.9300
C22 N3 1.334(5)
C22 H22 0.9300
N3 H3N 0.8600
O1W H1W1 0.8276
O1W H2W1 0.8173
O2W H1W2 0.9083
O2W H2W2 0.9980

loop_
_geom_hbond_atom_site_label_D
_geom_hbond_atom_site_label_H
_geom_hbond_atom_site_label_A
_geom_hbond_distance_DH
_geom_hbond_distance_HA
_geom_hbond_distance_DA
_geom_hbond_angle_DHA
_geom_hbond_site_symmetry_A
N2 H2N Br1 0.86 2.52 3.271(3) 146.1 .
N3 H3N Br1 0.86 2.49 3.257(3) 148.7 .
C4 H4 Br2 0.93 2.84 3.722(4) 159.0 2_667
C19 H19 Br2 0.93 2.82 3.732(4) 166.7 2_667
O1W H1W1 Br2 0.83 2.61 3.404(4) 161.1 1_655
O1W H2W1 Br2 0.82 2.61 3.408(4) 166.1 2_657
O2W H1W2 Br1 0.91 2.58 3.478(5) 171.7 .
O2W H2W2 Br2 1.00 2.59 3.505(4) 151.8 2_556
C6 H6 O1W 0.93 2.54 3.470(6) 174.0 .
C12 H12 O1W 0.93 2.59 3.514(5) 173.0 .
C17 H17 O1W 0.93 2.36 3.285(6) 171.1 .
C16 H16 O2W 0.93 2.55 3.472(6) 169.7 2_656
C15 H15 O1 0.93 2.50 3.394(6) 161.3 1_444
N2 H2N N1 0.86 2.27 2.652(5) 107.0 .
N3 H3N N1 0.86 2.30 2.681(4) 106.9 .

loop_
_geom_torsion_atom_site_label_1
_geom_torsion_atom_site_label_2
_geom_torsion_atom_site_label_3
_geom_torsion_atom_site_label_4
_geom_torsion
C1 O1 C2 C7 -7.9(6)
C1 O1 C2 C3 173.7(4)
O1 C2 C3 C4 177.2(4)
C7 C2 C3 C4 -1.3(6)
C2 C3 C4 C5 0.6(6)
C3 C4 C5 C6 0.4(6)
C3 C4 C5 C8 -179.3(4)
C4 C5 C6 C7 -0.6(6)
C8 C5 C6 C7 179.1(3)
O1 C2 C7 C6 -177.3(4)
C3 C2 C7 C6 1.0(6)
C5 C6 C7 C2 -0.1(6)
C6 C5 C8 C12 2.6(6)
C4 C5 C8 C12 -177.7(3)
C6 C5 C8 C9 -176.7(3)
C4 C5 C8 C9 2.9(5)
C12 C8 C9 C10 1.1(5)
C5 C8 C9 C10 -179.5(3)
C8 C9 C10 N1 -1.9(6)
C8 C9 C10 C18 178.0(3)
C9 C10 N1 C11 0.8(5)
C18 C10 N1 C11 -179.1(3)
C10 N1 C11 C12 1.1(5)
C10 N1 C11 C13 -176.0(3)
C9 C8 C12 C11 0.8(5)
C5 C8 C12 C11 -178.7(3)
N1 C11 C12 C8 -1.9(6)
C13 C11 C12 C8 175.1(3)
N1 C11 C13 N2 -7.5(5)
C12 C11 C13 N2 175.2(3)
N1 C11 C13 C17 170.4(4)
C12 C11 C13 C17 -6.9(6)
C17 C13 N2 C14 -0.1(6)
C11 C13 N2 C14 178.0(4)
C13 N2 C14 C15 -0.3(7)
N2 C14 C15 C16 -0.8(8)
C14 C15 C16 C17 2.3(8)
N2 C13 C17 C16 1.5(6)
C11 C13 C17 C16 -176.3(4)
C15 C16 C17 C13 -2.7(7)
N1 C10 C18 N3 1.2(5)
C9 C10 C18 N3 -178.7(3)
N1 C10 C18 C19 179.6(4)
C9 C10 C18 C19 -0.3(6)
N3 C18 C19 C20 0.5(6)
C10 C18 C19 C20 -177.8(4)
C18 C19 C20 C21 0.6(7)
C19 C20 C21 C22 -1.5(7)
C20 C21 C22 N3 1.2(7)
C21 C22 N3 C18 0.0(6)
C19 C18 N3 C22 -0.9(6)
C10 C18 N3 C22 177.6(3)
